data_7232586
loop_
_publ_author_name
'Wan, Ke-Ke'
'Yu, Jie-Hui'
'Xu, Ji-Qing'

_publ_section_title
;
 6,6&#x2032;-(Perfluoropropane-2,2-diyl)bis(2,3-dihydrophthalazine-1,4-dione)-based
 coordination polymers and their sensing properties towards Cr2O72&#x2212;
;
_journal_issue 19
_journal_name_full CrystEngComm
_journal_page_first 3086
_journal_paper_doi 10.1039/C9CE00507B
_journal_volume 21
_journal_year 2019
_chemical_formula_sum 'C19 H8 F6 N4 O4 Pb'
_chemical_formula_weight 677.49
_space_group_crystal_system monoclinic
_space_group_IT_number 14
_space_group_name_Hall '-P 2ybc'
_space_group_name_H-M_alt 'P 1 21/c 1'
_symmetry_space_group_name_Hall '-P 2ybc'
_symmetry_space_group_name_H-M 'P 1 21/c 1'
_atom_sites_solution_hydrogens geom
_audit_creation_method SHELXL-2018/3
_audit_update_record
;
2019-04-04 deposited with the CCDC.    2019-04-08 downloaded from the CCDC.
;
_cell_angle_alpha 90
_cell_angle_beta 105.267(8)
_cell_angle_gamma 90
_cell_formula_units_Z 4
_cell_length_a 12.029(3)
_cell_length_b 14.609(3)
_cell_length_c 11.379(2)
_cell_measurement_reflns_used 9671
_cell_measurement_temperature 298(2)
_cell_measurement_theta_max 27.5798
_cell_measurement_theta_min 2.8706
_cell_volume 1929.1(7)
_computing_cell_refinement 'Bruker XSCANS'
_computing_data_collection 'Bruker XSCANS'
_computing_data_reduction 'Bruker SHELXTL'
_computing_molecular_graphics 'Bruker SHELXTL'
_computing_publication_material 'Bruker SHELXTL'
_computing_structure_refinement 'SHELXL-2018/3 (Sheldrick, 2018)'
_computing_structure_solution 'Bruker SHELXTL'
_diffrn_ambient_temperature 298(2)
_diffrn_detector_area_resol_mean 10.0
_diffrn_measured_fraction_theta_full 0.999
_diffrn_measured_fraction_theta_max 0.982
_diffrn_measurement_device_type 'Rigaku RAXIS-RAPID'
_diffrn_measurement_method omega-scan
_diffrn_radiation_type MoK\a
_diffrn_radiation_wavelength 0.71073
_diffrn_reflns_av_R_equivalents 0.0585
_diffrn_reflns_av_unetI/netI 0.0298
_diffrn_reflns_Laue_measured_fraction_full 0.999
_diffrn_reflns_Laue_measured_fraction_max 0.982
_diffrn_reflns_limit_h_max 15
_diffrn_reflns_limit_h_min -15
_diffrn_reflns_limit_k_max 18
_diffrn_reflns_limit_k_min -19
_diffrn_reflns_limit_l_max 14
_diffrn_reflns_limit_l_min -14
_diffrn_reflns_number 41308
_diffrn_reflns_point_group_measured_fraction_full 0.999
_diffrn_reflns_point_group_measured_fraction_max 0.982
_diffrn_reflns_theta_full 25.242
_diffrn_reflns_theta_max 27.748
_diffrn_reflns_theta_min 3.191
_diffrn_source 'fine-focus sealed tube'
_exptl_absorpt_coefficient_mu 8.842
_exptl_absorpt_correction_T_max 0.346
_exptl_absorpt_correction_T_min 0.329
_exptl_absorpt_correction_type empirical
_exptl_absorpt_process_details Process-auto
_exptl_crystal_colour yellow
_exptl_crystal_density_diffrn 2.333
_exptl_crystal_description block
_exptl_crystal_F_000 1272
_exptl_crystal_size_max 0.13
_exptl_crystal_size_mid 0.12
_exptl_crystal_size_min 0.12
_exptl_transmission_factor_max 'not measured'
_refine_diff_density_max 2.831
_refine_diff_density_min -5.057
_refine_diff_density_rms 0.223
_refine_ls_extinction_method none
_refine_ls_goodness_of_fit_ref 1.112
_refine_ls_hydrogen_treatment constr
_refine_ls_matrix_type full
_refine_ls_number_parameters 307
_refine_ls_number_reflns 4467
_refine_ls_number_restraints 18
_refine_ls_restrained_S_all 1.113
_refine_ls_R_factor_all 0.0631
_refine_ls_R_factor_gt 0.0585
_refine_ls_shift/su_max 0.001
_refine_ls_shift/su_mean 0.000
_refine_ls_structure_factor_coef Fsqd
_refine_ls_weighting_details 'w=1/[\s^2^(Fo^2^)+(0.1500P)^2^+38.6872P] where P=(Fo^2^+2Fc^2^)/3'
_refine_ls_weighting_scheme calc
_refine_ls_wR_factor_gt 0.2327
_refine_ls_wR_factor_ref 0.2365
_reflns_Friedel_coverage 0.000
_reflns_number_gt 4088
_reflns_number_total 4467
_reflns_threshold_expression 'I > 2\s(I)'
_cod_data_source_file c9ce00507b2.cif
_cod_data_source_block 5
_cod_depositor_comments 'Adding full bibliography for 7232586--7232591.cif.'
_cod_database_code 7232586
_shelx_shelxl_version_number 2018/3
_shelx_space_group_comment
;
The symmetry employed for this shelxl refinement is uniquely defined
by the following loop, which should always be used as a source of
symmetry information in preference to the above space-group names.
They are only intended as comments.
;

loop_
_space_group_symop_operation_xyz
'x, y, z'
'-x, y+1/2, -z+1/2'
'-x, -y, -z'
'x, -y-1/2, z-1/2'

loop_
_atom_site_label
_atom_site_type_symbol
_atom_site_fract_x
_atom_site_fract_y
_atom_site_fract_z
_atom_site_U_iso_or_equiv
_atom_site_adp_type
_atom_site_occupancy
_atom_site_site_symmetry_order
_atom_site_calc_flag
_atom_site_refinement_flags_posn
_atom_site_refinement_flags_adp
Pb1 Pb 0.50964(4) 0.02909(3) 0.67421(4) 0.0269(2) Uani 1 1 d . .
N1 N 0.4761(10) 0.2907(9) 0.5837(10) 0.037(3) Uani 1 1 d . .
N2 N 0.4702(11) 0.3709(9) 0.5196(11) 0.039(3) Uani 1 1 d . .
H2A H 0.521354 0.412813 0.552801 0.046 Uiso 1 1 calc R U
N3 N -0.4080(12) 0.2643(9) -0.1661(11) 0.043(3) Uani 1 1 d . U
H3A H -0.447999 0.252038 -0.241015 0.052 Uiso 1 1 calc R U
N4 N -0.4260(10) 0.3460(8) -0.1250(11) 0.037(3) Uani 1 1 d . U
O1 O 0.3940(8) 0.1509(8) 0.5962(10) 0.040(2) Uani 1 1 d . .
O2 O 0.4078(10) 0.4677(7) 0.3594(11) 0.040(2) Uani 1 1 d . .
O3 O -0.3381(10) 0.1193(7) -0.1562(9) 0.040(2) Uani 1 1 d . .
O4 O -0.3850(9) 0.4523(7) 0.0225(10) 0.035(2) Uani 1 1 d . .
C1 C 0.3035(11) 0.3273(9) 0.3662(11) 0.028(2) Uani 1 1 d . .
C2 C 0.3019(11) 0.2482(9) 0.4330(11) 0.026(2) Uani 1 1 d . .
C3 C 0.2084(12) 0.1875(9) 0.3939(12) 0.031(3) Uani 1 1 d . .
H3B H 0.205279 0.132701 0.437759 0.037 Uiso 1 1 calc R U
C4 C 0.1209(11) 0.2084(8) 0.2908(11) 0.027(2) Uani 1 1 d . .
C5 C 0.1313(12) 0.2852(9) 0.2203(11) 0.031(3) Uani 1 1 d . .
H5A H 0.074995 0.296016 0.145635 0.037 Uiso 1 1 calc R U
C6 C 0.2211(10) 0.3443(9) 0.2577(11) 0.027(2) Uani 1 1 d . .
H6A H 0.227249 0.396547 0.210053 0.032 Uiso 1 1 calc R U
C7 C 0.3937(10) 0.2314(10) 0.5434(11) 0.030(3) Uani 1 1 d . .
C8 C 0.3968(11) 0.3938(9) 0.4130(12) 0.029(3) Uani 1 1 d . .
C9 C -0.2594(10) 0.2246(8) 0.0070(10) 0.024(2) Uani 1 1 d . .
C10 C -0.2763(9) 0.3118(7) 0.0520(11) 0.022(2) Uani 1 1 d . .
C11 C -0.2043(10) 0.3395(8) 0.1612(11) 0.026(2) Uani 1 1 d . .
H11A H -0.216522 0.397007 0.194766 0.031 Uiso 1 1 calc R U
C12 C -0.1136(11) 0.2837(8) 0.2231(11) 0.029(2) Uani 1 1 d . .
H12A H -0.065056 0.303255 0.298997 0.034 Uiso 1 1 calc R U
C13 C -0.0933(11) 0.1986(8) 0.1742(10) 0.024(2) Uani 1 1 d . .
C14 C -0.1688(11) 0.1690(8) 0.0668(11) 0.026(2) Uani 1 1 d . .
H14A H -0.158435 0.110755 0.034139 0.031 Uiso 1 1 calc R U
C15 C -0.3374(11) 0.1973(9) -0.1100(11) 0.028(2) Uani 1 1 d . .
C16 C -0.3647(10) 0.3717(8) -0.0184(11) 0.025(2) Uani 1 1 d . U
C17 C 0.0161(13) 0.1453(8) 0.2419(12) 0.032(3) Uani 1 1 d . .
C18 C -0.0211(15) 0.0931(11) 0.3463(14) 0.046(4) Uani 1 1 d . .
C19 C 0.0549(19) 0.0745(10) 0.1585(14) 0.051(4) Uani 1 1 d . .
F1 F 0.0579(11) 0.0271(6) 0.3979(11) 0.060(3) Uani 1 1 d . .
F2 F -0.0265(10) 0.1512(7) 0.4361(8) 0.054(3) Uani 1 1 d . .
F3 F -0.1199(10) 0.0526(8) 0.3095(10) 0.065(3) Uani 1 1 d . .
F4 F 0.0580(10) 0.1150(7) 0.0564(8) 0.052(2) Uani 1 1 d . .
F5 F 0.1575(11) 0.0403(7) 0.2088(11) 0.066(3) Uani 1 1 d . .
F6 F -0.0168(13) 0.0052(7) 0.1298(11) 0.072(4) Uani 1 1 d . .

loop_
_atom_site_aniso_label
_atom_site_aniso_U_11
_atom_site_aniso_U_22
_atom_site_aniso_U_33
_atom_site_aniso_U_23
_atom_site_aniso_U_13
_atom_site_aniso_U_12
Pb1 0.0364(3) 0.0219(3) 0.0189(3) -0.00087(14) 0.0009(2) -0.00459(16)
N1 0.035(6) 0.042(6) 0.030(6) 0.008(5) 0.002(5) -0.008(5)
N2 0.029(6) 0.048(7) 0.032(6) 0.003(5) -0.005(5) 0.001(5)
N3 0.046(6) 0.043(6) 0.026(5) -0.005(4) -0.017(4) 0.002(5)
N4 0.024(5) 0.039(5) 0.039(5) 0.003(4) -0.008(4) 0.020(4)
O1 0.017(4) 0.051(6) 0.046(6) 0.024(5) -0.001(4) 0.009(4)
O2 0.041(6) 0.035(6) 0.041(6) 0.008(4) 0.003(5) -0.007(4)
O3 0.046(6) 0.034(5) 0.035(5) -0.017(4) 0.002(4) -0.001(4)
O4 0.034(5) 0.028(4) 0.038(5) -0.005(4) 0.004(4) 0.014(4)
C1 0.024(6) 0.031(6) 0.023(5) -0.003(5) -0.002(5) -0.004(5)
C2 0.026(6) 0.029(6) 0.022(5) -0.001(4) 0.004(5) 0.001(5)
C3 0.040(7) 0.029(6) 0.025(6) 0.004(5) 0.008(5) 0.001(5)
C4 0.028(6) 0.022(5) 0.030(6) -0.003(5) 0.008(5) 0.003(5)
C5 0.033(7) 0.031(6) 0.023(5) -0.001(5) -0.003(5) -0.015(5)
C6 0.018(5) 0.031(6) 0.030(6) 0.009(5) 0.003(5) 0.004(5)
C7 0.015(5) 0.045(7) 0.023(5) 0.006(5) -0.008(4) 0.000(5)
C8 0.023(6) 0.033(6) 0.026(6) 0.004(5) -0.005(5) 0.002(5)
C9 0.026(6) 0.024(5) 0.019(5) -0.005(4) -0.001(4) 0.007(4)
C10 0.016(5) 0.018(5) 0.027(5) -0.004(4) -0.004(4) 0.003(4)
C11 0.021(5) 0.025(5) 0.028(6) -0.009(5) 0.001(5) 0.001(4)
C12 0.032(6) 0.021(5) 0.028(6) -0.007(4) 0.001(5) 0.001(5)
C13 0.030(6) 0.022(5) 0.016(5) -0.002(4) -0.004(4) 0.006(4)
C14 0.027(6) 0.020(5) 0.027(6) -0.007(4) 0.001(5) 0.002(4)
C15 0.028(6) 0.027(6) 0.025(6) -0.007(5) 0.001(5) 0.001(5)
C16 0.019(5) 0.023(5) 0.027(5) 0.001(4) -0.003(4) 0.012(4)
C17 0.045(8) 0.015(5) 0.029(6) -0.003(5) -0.003(5) 0.006(5)
C18 0.064(11) 0.034(8) 0.030(6) 0.006(6) -0.005(7) -0.023(7)
C19 0.085(13) 0.024(7) 0.037(8) -0.010(6) 0.005(8) 0.016(8)
F1 0.077(8) 0.039(5) 0.055(6) 0.025(4) 0.000(6) 0.002(5)
F2 0.077(7) 0.058(6) 0.028(4) -0.007(4) 0.015(4) -0.032(5)
F3 0.066(7) 0.061(6) 0.053(6) 0.017(5) -0.012(5) -0.031(6)
F4 0.065(6) 0.053(5) 0.034(4) -0.013(4) 0.006(4) 0.011(5)
F5 0.076(8) 0.048(6) 0.059(7) -0.009(5) -0.007(6) 0.031(5)
F6 0.109(10) 0.030(5) 0.059(7) -0.019(5) -0.009(7) 0.007(5)

loop_
_atom_type_symbol
_atom_type_description
_atom_type_scat_dispersion_real
_atom_type_scat_dispersion_imag
_atom_type_scat_source
C C 0.0033 0.0016 'International Tables Vol C Tables 4.2.6.8 and 6.1.1.4'
H H 0.0000 0.0000 'International Tables Vol C Tables 4.2.6.8 and 6.1.1.4'
F F 0.0171 0.0103 'International Tables Vol C Tables 4.2.6.8 and 6.1.1.4'
N N 0.0061 0.0033 'International Tables Vol C Tables 4.2.6.8 and 6.1.1.4'
O O 0.0106 0.0060 'International Tables Vol C Tables 4.2.6.8 and 6.1.1.4'
Pb Pb -3.3944 10.1111 'International Tables Vol C Tables 4.2.6.8 and 6.1.1.4'

loop_
_geom_angle_atom_site_label_1
_geom_angle_atom_site_label_2
_geom_angle_atom_site_label_3
_geom_angle
_geom_angle_site_symmetry_1
_geom_angle_site_symmetry_3
O1 Pb1 O4 90.9(4) . 4_666
O1 Pb1 O4 81.2(4) . 2_545
O4 Pb1 O4 74.0(3) 4_666 2_545
O1 Pb1 O3 97.4(4) . 1_656
O4 Pb1 O3 94.2(3) 4_666 1_656
O4 Pb1 O3 168.0(3) 2_545 1_656
O1 Pb1 O2 86.3(3) . 4_566
O4 Pb1 O2 171.1(3) 4_666 4_566
O4 Pb1 O2 113.7(3) 2_545 4_566
O3 Pb1 O2 77.9(3) 1_656 4_566
O1 Pb1 N4 120.3(4) . 2_545
O4 Pb1 N4 100.9(4) 4_666 2_545
O4 Pb1 N4 48.3(3) 2_545 2_545
O3 Pb1 N4 138.7(3) 1_656 2_545
O2 Pb1 N4 87.8(3) 4_566 2_545
O1 Pb1 C16 99.2(4) . 2_545
O4 Pb1 C16 89.8(3) 4_666 2_545
O4 Pb1 C16 24.2(3) 2_545 2_545
O3 Pb1 C16 162.8(3) 1_656 2_545
O2 Pb1 C16 98.9(3) 4_566 2_545
N4 Pb1 C16 24.4(3) 2_545 2_545
O1 Pb1 Pb1 84.8(3) . 3_656
O4 Pb1 Pb1 38.6(2) 4_666 3_656
O4 Pb1 Pb1 35.4(2) 2_545 3_656
O3 Pb1 Pb1 132.8(2) 1_656 3_656
O2 Pb1 Pb1 148.9(2) 4_566 3_656
N4 Pb1 Pb1 71.4(3) 2_545 3_656
C16 Pb1 Pb1 53.5(2) 2_545 3_656
C7 N1 N2 116.8(11) . .
C8 N2 N1 128.6(12) . .
C8 N2 H2A 115.7 . .
N1 N2 H2A 115.7 . .
N4 N3 C15 129.3(11) . .
N4 N3 H3A 115.4 . .
C15 N3 H3A 115.4 . .
C16 N4 N3 119.1(10) . .
C16 N4 Pb1 89.8(8) . 2
N3 N4 Pb1 149.1(9) . 2
C7 O1 Pb1 142.9(8) . .
C8 O2 Pb1 121.2(9) . 4_565
C15 O3 Pb1 133.4(9) . 1_454
C16 O4 Pb1 122.5(9) . 4_465
C16 O4 Pb1 101.6(7) . 2
Pb1 O4 Pb1 106.0(3) 4_465 2
C2 C1 C6 121.8(12) . .
C2 C1 C8 118.1(11) . .
C6 C1 C8 120.1(11) . .
C1 C2 C3 118.4(11) . .
C1 C2 C7 119.7(12) . .
C3 C2 C7 121.8(12) . .
C4 C3 C2 119.6(12) . .
C4 C3 H3B 120.2 . .
C2 C3 H3B 120.2 . .
C3 C4 C5 119.8(12) . .
C3 C4 C17 122.6(11) . .
C5 C4 C17 117.3(11) . .
C6 C5 C4 120.8(12) . .
C6 C5 H5A 119.6 . .
C4 C5 H5A 119.6 . .
C5 C6 C1 119.2(11) . .
C5 C6 H6A 120.4 . .
C1 C6 H6A 120.4 . .
N1 C7 O1 121.3(11) . .
N1 C7 C2 121.6(12) . .
O1 C7 C2 116.9(11) . .
O2 C8 N2 121.4(13) . .
O2 C8 C1 123.7(11) . .
N2 C8 C1 114.9(12) . .
C14 C9 C10 121.5(10) . .
C14 C9 C15 121.2(10) . .
C10 C9 C15 117.2(10) . .
C11 C10 C9 118.6(10) . .
C11 C10 C16 121.2(10) . .
C9 C10 C16 120.1(10) . .
C10 C11 C12 120.4(11) . .
C10 C11 H11A 119.8 . .
C12 C11 H11A 119.8 . .
C11 C12 C13 120.6(11) . .
C11 C12 H12A 119.7 . .
C13 C12 H12A 119.7 . .
C14 C13 C12 118.8(11) . .
C14 C13 C17 123.8(10) . .
C12 C13 C17 117.4(10) . .
C9 C14 C13 119.9(10) . .
C9 C14 H14A 120.1 . .
C13 C14 H14A 120.1 . .
O3 C15 N3 122.0(12) . .
O3 C15 C9 124.0(12) . .
N3 C15 C9 114.0(11) . .
N4 C16 O4 118.6(10) . .
N4 C16 C10 119.8(10) . .
O4 C16 C10 121.7(11) . .
N4 C16 Pb1 65.8(7) . 2
O4 C16 Pb1 54.2(6) . 2
C10 C16 Pb1 167.2(9) . 2
C4 C17 C13 112.7(10) . .
C4 C17 C19 105.7(13) . .
C13 C17 C19 112.5(11) . .
C4 C17 C18 112.7(11) . .
C13 C17 C18 104.2(12) . .
C19 C17 C18 109.2(12) . .
F3 C18 F2 108.0(16) . .
F3 C18 F1 106.9(13) . .
F2 C18 F1 106.6(12) . .
F3 C18 C17 113.4(12) . .
F2 C18 C17 110.4(12) . .
F1 C18 C17 111.2(15) . .
F4 C19 F6 107.3(13) . .
F4 C19 F5 108.3(17) . .
F6 C19 F5 107.2(12) . .
F4 C19 C17 108.8(11) . .
F6 C19 C17 112.4(17) . .
F5 C19 C17 112.6(13) . .

loop_
_geom_bond_atom_site_label_1
_geom_bond_atom_site_label_2
_geom_bond_distance
_geom_bond_site_symmetry_2
Pb1 O1 2.288(9) .
Pb1 O4 2.411(10) 4_666
Pb1 O4 2.598(10) 2_545
Pb1 O3 2.637(10) 1_656
Pb1 O2 2.703(12) 4_566
Pb1 N4 2.861(11) 2_545
Pb1 C16 3.137(11) 2_545
Pb1 Pb1 4.0013(10) 3_656
N1 C7 1.305(17) .
N1 N2 1.371(17) .
N2 C8 1.342(16) .
N2 H2A 0.8800 .
N3 N4 1.320(17) .
N3 C15 1.342(18) .
N3 H3A 0.8800 .
N4 C16 1.298(17) .
O1 C7 1.321(17) .
O2 C8 1.264(16) .
O3 C15 1.254(15) .
O4 C16 1.313(14) .
C1 C2 1.387(17) .
C1 C6 1.387(17) .
C1 C8 1.473(17) .
C2 C3 1.408(18) .
C2 C7 1.458(16) .
C3 C4 1.388(18) .
C3 H3B 0.9500 .
C4 C5 1.404(17) .
C4 C17 1.543(18) .
C5 C6 1.361(17) .
C5 H5A 0.9500 .
C6 H6A 0.9500 .
C9 C14 1.385(16) .
C9 C10 1.407(15) .
C9 C15 1.468(16) .
C10 C11 1.376(16) .
C10 C16 1.446(14) .
C11 C12 1.395(17) .
C11 H11A 0.9500 .
C12 C13 1.410(15) .
C12 H12A 0.9500 .
C13 C14 1.386(16) .
C13 C17 1.549(17) .
C14 H14A 0.9500 .
C17 C19 1.556(19) .
C17 C18 1.57(2) .
C18 F3 1.294(18) .
C18 F2 1.34(2) .
C18 F1 1.37(2) .
C19 F4 1.31(2) .
C19 F6 1.31(2) .
C19 F5 1.31(2) .
